data_2222578
loop_
_publ_author_name
'Miao, Jinling'
'Hu, Chunhua'
'Chen, Haiyan'
'Yuan, Guizhen'
'Nie, Yong'

_publ_section_title
;
 1,3-Bis(carboxymethyl)imidazolium triiodide
 1-carboxylatomethyl-3-carboxymethylimidazolium
;
_journal_coeditor_code BT2982
_journal_issue 8
_journal_name_full 'Acta Crystallographica Section E'
_journal_page_first o1780
_journal_paper_doi 10.1107/S1600536809025239
_journal_volume 65
_journal_year 2009
_chemical_formula_iupac 'C7 H9 N2 O4 +, I3 -, C7 H8 N2 O4'
_chemical_formula_moiety 'C14 H17 N4 O8, I3'
_chemical_formula_sum 'C14 H17 I3 N4 O8'
_chemical_formula_weight 750.02
_chemical_name_systematic
;
1,3-Bis(carboxymethyl)imidazolium triiodide
1-carboxylatomethyl-3-carboxymethylimidazolium
;
_space_group_IT_number 15
_symmetry_cell_setting monoclinic
_symmetry_space_group_name_Hall '-C 2yc'
_symmetry_space_group_name_H-M 'C 1 2/c 1'
_atom_sites_solution_hydrogens geom
_atom_sites_solution_primary direct
_atom_sites_solution_secondary difmap
_audit_creation_method SHELXL-97
_cell_angle_alpha 90.00
_cell_angle_beta 92.209(2)
_cell_angle_gamma 90.00
_cell_formula_units_Z 4
_cell_length_a 22.260(3)
_cell_length_b 10.1973(17)
_cell_length_c 10.1077(17)
_cell_measurement_reflns_used 2974
_cell_measurement_temperature 298(2)
_cell_measurement_theta_max 27.203
_cell_measurement_theta_min 2.959
_cell_volume 2292.7(6)
_computing_cell_refinement 'SAINT (Bruker, 2001)'
_computing_data_collection 'SMART (Bruker, 2001)'
_computing_data_reduction 'SAINT (Bruker, 2001)'
_computing_molecular_graphics 'SHELXTL (Sheldrick, 2008)'
_computing_publication_material 'SHELXTL (Sheldrick, 2008)'
_computing_structure_refinement 'SHELXL97 (Sheldrick, 2008)'
_computing_structure_solution 'SHELXS97 (Sheldrick, 2008)'
_diffrn_ambient_temperature 298(2)
_diffrn_measured_fraction_theta_full 0.995
_diffrn_measured_fraction_theta_max 0.995
_diffrn_measurement_device_type 'Bruker SMART 1000 CCD area-detector'
_diffrn_measurement_method '\f and \w'
_diffrn_radiation_monochromator graphite
_diffrn_radiation_source 'fine-focus sealed tube'
_diffrn_radiation_type MoK\a
_diffrn_radiation_wavelength 0.71073
_diffrn_reflns_av_R_equivalents 0.0314
_diffrn_reflns_av_sigmaI/netI 0.0357
_diffrn_reflns_limit_h_max 27
_diffrn_reflns_limit_h_min -18
_diffrn_reflns_limit_k_max 12
_diffrn_reflns_limit_k_min -11
_diffrn_reflns_limit_l_max 12
_diffrn_reflns_limit_l_min -9
_diffrn_reflns_number 6257
_diffrn_reflns_theta_full 26.00
_diffrn_reflns_theta_max 26.00
_diffrn_reflns_theta_min 1.83
_exptl_absorpt_coefficient_mu 4.135
_exptl_absorpt_correction_T_max 0.2886
_exptl_absorpt_correction_T_min 0.2365
_exptl_absorpt_correction_type multi-scan
_exptl_absorpt_process_details '(SADABS; Bruker, 2001)'
_exptl_crystal_colour red
_exptl_crystal_density_diffrn 2.173
_exptl_crystal_density_method 'not measured'
_exptl_crystal_description plate
_exptl_crystal_F_000 1408
_exptl_crystal_size_max 0.49
_exptl_crystal_size_mid 0.44
_exptl_crystal_size_min 0.40
_refine_diff_density_max 0.844
_refine_diff_density_min -0.985
_refine_ls_extinction_coef 0.0032(2)
_refine_ls_extinction_expression Fc^*^=kFc[1+0.001xFc^2^\l^3^/sin(2\q)]^-1/4^
_refine_ls_extinction_method 'SHELXL97 (Sheldrick, 2008)'
_refine_ls_goodness_of_fit_ref 1.034
_refine_ls_hydrogen_treatment mixed
_refine_ls_matrix_type full
_refine_ls_number_parameters 140
_refine_ls_number_reflns 2248
_refine_ls_number_restraints 0
_refine_ls_restrained_S_all 1.034
_refine_ls_R_factor_all 0.0523
_refine_ls_R_factor_gt 0.0313
_refine_ls_shift/su_max 0.000
_refine_ls_shift/su_mean 0.000
_refine_ls_structure_factor_coef Fsqd
_refine_ls_weighting_details 'calc w=1/[\s^2^(Fo^2^)+(0.0655P)^2^+3.4411P] where P=(Fo^2^+2Fc^2^)/3'
_refine_ls_weighting_scheme calc
_refine_ls_wR_factor_gt 0.0880
_refine_ls_wR_factor_ref 0.1123
_reflns_number_gt 1702
_reflns_number_total 2248
_reflns_threshold_expression I>2\s(I)
_cod_data_source_file bt2982.cif
_cod_data_source_block I
_cod_depositor_comments
;
The following automatic conversions were performed:
'_symmetry_cell_setting' value 'Monoclinic' changed to 'monoclinic'
according to '/home/saulius/struct/CIF-dictionaries/cif_core.dic'
dictionary named 'cif_core.dic' version 2.4.1 from 2010-06-29.

Automatic conversion script
Id: cif_fix_enum 1527 2010-12-29 10:47:43Z saulius 

The following automatic conversions were performed:

'_symmetry_cell_setting' value 'Monoclinic' changed to 'monoclinic'
according to /home/saulius/struct/CIF-dictionaries/cif_core.dic
dictionary named 'cif_core.dic' version 2.4.1 from 2010-06-29.

Automatic conversion script
Id: cif_fix_values 1715 2011-07-08 13:25:40Z adriana 
;
_cod_original_sg_symbol_H-M 'C 2/c'
_cod_database_code 2222578
_cod_database_fobs_code 2222578

loop_
_symmetry_equiv_pos_as_xyz
'x, y, z'
'-x, y, -z+1/2'
'x+1/2, y+1/2, z'
'-x+1/2, y+1/2, -z+1/2'
'-x, -y, -z'
'x, -y, z-1/2'
'-x+1/2, -y+1/2, -z'
'x+1/2, -y+1/2, z-1/2'

loop_
_atom_site_type_symbol
_atom_site_label
_atom_site_fract_x
_atom_site_fract_y
_atom_site_fract_z
_atom_site_U_iso_or_equiv
_atom_site_adp_type
_atom_site_calc_flag
_atom_site_refinement_flags
_atom_site_occupancy
_atom_site_disorder_assembly
_atom_site_disorder_group
O O1 0.46232(19) -0.1010(4) 0.1047(4) 0.0471(10) Uani d . 1 . .
O O2 0.45813(18) 0.1069(4) 0.1678(4) 0.0467(10) Uani d . 1 . .
O O3 0.4311(2) 0.7258(4) -0.0724(5) 0.0608(13) Uani d . 1 . .
O O4 0.4461(2) 0.5756(4) 0.0836(4) 0.0533(11) Uani d . 1 . .
N N1 0.38543(17) 0.1836(4) -0.0301(4) 0.0331(9) Uani d . 1 . .
N N2 0.38902(19) 0.3887(4) -0.0756(4) 0.0337(9) Uani d . 1 . .
C C1 0.4130(2) 0.2736(5) -0.0999(5) 0.0349(11) Uani d . 1 . .
H H1 0.4441 0.2581 -0.1566 0.042 Uiso calc R 1 . .
C C2 0.3446(2) 0.3728(5) 0.0145(6) 0.0415(12) Uani d . 1 . .
H H2 0.3207 0.4385 0.0487 0.050 Uiso calc R 1 . .
C C3 0.3423(3) 0.2448(5) 0.0434(6) 0.0431(13) Uani d . 1 . .
H H3 0.3167 0.2047 0.1016 0.052 Uiso calc R 1 . .
C C4 0.4439(2) 0.0124(5) 0.0929(5) 0.0357(11) Uani d . 1 . .
C C5 0.4008(2) 0.0437(5) -0.0226(5) 0.0362(11) Uani d . 1 . .
H H5A 0.4189 0.0175 -0.1043 0.043 Uiso calc R 1 . .
H H5B 0.3643 -0.0069 -0.0140 0.043 Uiso calc R 1 . .
C C6 0.4295(2) 0.6072(5) -0.0261(5) 0.0365(11) Uani d . 1 . .
C C7 0.4056(3) 0.5151(5) -0.1311(5) 0.0381(12) Uani d . 1 . .
H H7A 0.3706 0.5541 -0.1757 0.046 Uiso calc R 1 . .
H H7B 0.4359 0.5019 -0.1962 0.046 Uiso calc R 1 . .
I I1 0.228024(19) 0.42974(5) 0.27861(4) 0.0609(2) Uani d . 1 . .
I I2 0.2500 0.2500 0.5000 0.0519(2) Uani d S 1 . .
H H2O 0.5000 0.106(9) 0.2500 0.08(3) Uiso d S 1 . .
H H3O 0.435(4) 0.780(7) -0.014(9) 0.07(2) Uiso d . 1 . .

loop_
_atom_site_aniso_label
_atom_site_aniso_U_11
_atom_site_aniso_U_22
_atom_site_aniso_U_33
_atom_site_aniso_U_12
_atom_site_aniso_U_13
_atom_site_aniso_U_23
O1 0.054(2) 0.037(2) 0.049(2) 0.0015(17) -0.0163(19) -0.0009(17)
O2 0.052(2) 0.044(2) 0.042(2) 0.0067(17) -0.0205(18) -0.0129(17)
O3 0.094(4) 0.038(2) 0.048(3) -0.016(2) -0.026(2) 0.009(2)
O4 0.078(3) 0.051(2) 0.030(2) -0.0123(19) -0.014(2) 0.0074(17)
N1 0.030(2) 0.035(2) 0.034(2) 0.0008(17) -0.0065(17) -0.0041(18)
N2 0.038(2) 0.040(2) 0.023(2) -0.0028(18) -0.0028(17) -0.0004(17)
C1 0.034(3) 0.040(3) 0.031(3) 0.002(2) 0.001(2) -0.005(2)
C2 0.036(3) 0.046(3) 0.043(3) 0.003(2) 0.010(2) 0.000(2)
C3 0.038(3) 0.049(3) 0.044(3) -0.002(2) 0.012(2) 0.000(2)
C4 0.032(3) 0.042(3) 0.033(3) -0.005(2) -0.004(2) -0.001(2)
C5 0.035(3) 0.035(3) 0.038(3) 0.000(2) -0.010(2) -0.005(2)
C6 0.036(3) 0.044(3) 0.030(3) -0.001(2) -0.001(2) 0.006(2)
C7 0.050(3) 0.038(3) 0.025(2) -0.003(2) -0.004(2) 0.002(2)
I1 0.0478(3) 0.0875(4) 0.0468(3) 0.0116(2) -0.00472(19) -0.0100(2)
I2 0.0379(3) 0.0668(4) 0.0508(4) 0.0012(2) -0.0021(2) -0.0218(3)

loop_
_atom_type_symbol
_atom_type_description
_atom_type_scat_dispersion_real
_atom_type_scat_dispersion_imag
_atom_type_scat_source
C C 0.0033 0.0016 'International Tables Vol C Tables 4.2.6.8 and 6.1.1.4'
H H 0.0000 0.0000 'International Tables Vol C Tables 4.2.6.8 and 6.1.1.4'
I I -0.4742 1.8119 'International Tables Vol C Tables 4.2.6.8 and 6.1.1.4'
N N 0.0061 0.0033 'International Tables Vol C Tables 4.2.6.8 and 6.1.1.4'
O O 0.0106 0.0060 'International Tables Vol C Tables 4.2.6.8 and 6.1.1.4'

loop_
_geom_angle_atom_site_label_1
_geom_angle_atom_site_label_2
_geom_angle_atom_site_label_3
_geom_angle_site_symmetry_1
_geom_angle_site_symmetry_3
_geom_angle
_geom_angle_publ_flag
C4 O2 H2O . . 125(4) ?
C6 O3 H3O . . 112(6) ?
C1 N1 C3 . . 108.5(4) ?
C1 N1 C5 . . 126.2(4) ?
C3 N1 C5 . . 125.1(4) ?
C1 N2 C2 . . 108.9(4) ?
C1 N2 C7 . . 127.3(4) ?
C2 N2 C7 . . 123.7(4) ?
N2 C1 N1 . . 108.7(4) ?
N2 C1 H1 . . 125.7 ?
N1 C1 H1 . . 125.7 ?
C3 C2 N2 . . 107.0(4) ?
C3 C2 H2 . . 126.5 ?
N2 C2 H2 . . 126.5 ?
C2 C3 N1 . . 106.9(5) ?
C2 C3 H3 . . 126.6 ?
N1 C3 H3 . . 126.6 ?
O1 C4 O2 . . 125.8(5) ?
O1 C4 C5 . . 118.1(5) ?
O2 C4 C5 . . 116.0(5) ?
N1 C5 C4 . . 112.6(4) ?
N1 C5 H5A . . 109.1 ?
C4 C5 H5A . . 109.1 ?
N1 C5 H5B . . 109.1 ?
C4 C5 H5B . . 109.1 ?
H5A C5 H5B . . 107.8 ?
O4 C6 O3 . . 124.9(5) ?
O4 C6 C7 . . 125.0(5) ?
O3 C6 C7 . . 110.0(5) ?
N2 C7 C6 . . 111.7(4) ?
N2 C7 H7A . . 109.3 ?
C6 C7 H7A . . 109.3 ?
N2 C7 H7B . . 109.3 ?
C6 C7 H7B . . 109.3 ?
H7A C7 H7B . . 107.9 ?
I1 I2 I1 7_556 . 180.0 ?

loop_
_geom_bond_atom_site_label_1
_geom_bond_atom_site_label_2
_geom_bond_site_symmetry_2
_geom_bond_distance
_geom_bond_publ_flag
O1 C4 . 1.231(6) .
O2 C4 . 1.259(6) .
O2 H2O . 1.224(4) ?
O3 C6 . 1.297(6) .
O3 H3O . 0.81(8) ?
O4 C6 . 1.199(7) .
N1 C1 . 1.323(6) .
N1 C3 . 1.384(6) .
N1 C5 . 1.467(6) ?
N2 C1 . 1.316(6) .
N2 C2 . 1.380(6) .
N2 C7 . 1.459(6) ?
C1 H1 . 0.9300 ?
C2 C3 . 1.339(7) ?
C2 H2 . 0.9300 ?
C3 H3 . 0.9300 ?
C4 C5 . 1.516(7) ?
C5 H5A . 0.9700 ?
C5 H5B . 0.9700 ?
C6 C7 . 1.500(7) ?
C7 H7A . 0.9700 ?
C7 H7B . 0.9700 ?
I1 I2 . 2.9192(6) ?
I2 I1 7_556 2.9192(6) ?

loop_
_geom_hbond_atom_site_label_D
_geom_hbond_atom_site_label_H
_geom_hbond_atom_site_label_A
_geom_hbond_site_symmetry_A
_geom_hbond_distance_DH
_geom_hbond_distance_HA
_geom_hbond_distance_DA
_geom_hbond_angle_DHA
_geom_hbond_publ_flag
O3 H3O O1 1_565 0.81(8) 1.80(8) 2.591(6) 166(9) y
O2 H2O O2 2_655 1.224(4) 1.224(4) 2.449(6) 179(9) y
